data_4334432
loop_
_publ_author_name
'B. Nisar Ahamed'
'Ranjan Dutta'
'Pradyut Ghosh'

_publ_section_title
;
 Role of Wingtip Substituents on Benzene-Platform-Based Tetrapodal Ligands
 toward the Formation of a Self-Assembled Silver Carbene Cage
;
_journal_name_full 'Inorganic Chemistry'
_journal_page_first 4269
_journal_page_last 4276
_journal_paper_doi 10.1021/ic302184h
_journal_volume 52
_journal_year 2013
_chemical_formula_sum 'C50 H50 F24 N8 P4'
_chemical_formula_weight 1342.86
_chemical_name_systematic
; 
 ? 
;
_space_group_IT_number 14
_symmetry_cell_setting monoclinic
_symmetry_space_group_name_Hall '-P 2ybc'
_symmetry_space_group_name_H-M 'P 1 21/c 1'
_atom_sites_solution_hydrogens geom
_atom_sites_solution_primary direct
_atom_sites_solution_secondary difmap
_audit_creation_method SHELXL-97
_cell_angle_alpha 90.00
_cell_angle_beta 91.070(4)
_cell_angle_gamma 90.00
_cell_formula_units_Z 2
_cell_length_a 7.3835(11)
_cell_length_b 30.819(5)
_cell_length_c 12.4726(18)
_cell_measurement_reflns_used 5321
_cell_measurement_temperature 293(2)
_cell_measurement_theta_max 22.20
_cell_measurement_theta_min 2.57
_cell_volume 2837.7(7)
_computing_cell_refinement 'Bruker SMART'
_computing_data_collection 'Bruker SMART'
_computing_data_reduction 'Bruker SAINT'
_computing_molecular_graphics PLATON
_computing_publication_material 'MERCURY 2.2'
_computing_structure_refinement 'SHELXL-97 (Sheldrick, 1997)'
_computing_structure_solution 'SHELXS-97 (Sheldrick, 1990)'
_diffrn_ambient_temperature 293(2)
_diffrn_measured_fraction_theta_full 0.995
_diffrn_measured_fraction_theta_max 0.995
_diffrn_radiation_monochromator graphite
_diffrn_radiation_source 'fine-focus sealed tube'
_diffrn_radiation_type MoK\a
_diffrn_radiation_wavelength 0.71073
_diffrn_reflns_av_R_equivalents 0.0503
_diffrn_reflns_av_sigmaI/netI 0.0356
_diffrn_reflns_limit_h_max 8
_diffrn_reflns_limit_h_min -8
_diffrn_reflns_limit_k_max 37
_diffrn_reflns_limit_k_min -37
_diffrn_reflns_limit_l_max 15
_diffrn_reflns_limit_l_min -15
_diffrn_reflns_number 27301
_diffrn_reflns_theta_full 25.52
_diffrn_reflns_theta_max 25.52
_diffrn_reflns_theta_min 1.32
_exptl_absorpt_coefficient_mu 0.256
_exptl_absorpt_correction_T_max 0.9928
_exptl_absorpt_correction_T_min 0.8995
_exptl_absorpt_correction_type multi-scan
_exptl_absorpt_process_details SADABS
_exptl_crystal_colour COLOR
_exptl_crystal_density_diffrn 1.572
_exptl_crystal_description PLATE
_exptl_crystal_F_000 1364
_exptl_crystal_size_max 0.2
_exptl_crystal_size_mid 0.15
_exptl_crystal_size_min 0.1
_refine_diff_density_max 0.926
_refine_diff_density_min -0.516
_refine_diff_density_rms 0.071
_refine_ls_extinction_coef 0.0010(8)
_refine_ls_extinction_expression Fc^*^=kFc[1+0.001xFc^2^\l^3^/sin(2\q)]^-1/4^
_refine_ls_extinction_method SHELXL
_refine_ls_goodness_of_fit_ref 1.047
_refine_ls_hydrogen_treatment contsr
_refine_ls_matrix_type full
_refine_ls_number_parameters 389
_refine_ls_number_reflns 5261
_refine_ls_number_restraints 0
_refine_ls_restrained_S_all 1.047
_refine_ls_R_factor_all 0.1118
_refine_ls_R_factor_gt 0.0819
_refine_ls_shift/su_max 0.000
_refine_ls_shift/su_mean 0.000
_refine_ls_structure_factor_coef Fsqd
_refine_ls_weighting_details 'calc w=1/[\s^2^(Fo^2^)+(0.1389P)^2^+3.7135P] where P=(Fo^2^+2Fc^2^)/3'
_refine_ls_weighting_scheme calc
_refine_ls_wR_factor_gt 0.2356
_refine_ls_wR_factor_ref 0.2628
_reflns_number_gt 3538
_reflns_number_total 5261
_reflns_threshold_expression >2sigma(I)
_cod_data_source_file ic302184h_si_002_2.cif
_cod_data_source_block L2.4PF6
_cod_original_sg_symbol_H-M 'P 1 21/c 1 '
_cod_database_code 4334432

loop_
_symmetry_equiv_pos_as_xyz
'x, y, z'
'-x, y+1/2, -z+1/2'
'-x, -y, -z'
'x, -y-1/2, z-1/2'

loop_
_atom_site_label
_atom_site_type_symbol
_atom_site_fract_x
_atom_site_fract_y
_atom_site_fract_z
_atom_site_U_iso_or_equiv
_atom_site_adp_type
_atom_site_occupancy
_atom_site_symmetry_multiplicity
_atom_site_calc_flag
_atom_site_refinement_flags
C1 C 0.7535(7) 0.48084(14) 0.8313(4) 0.0560(11) Uani 1 1 d .
H1A H 0.7621 0.5052 0.7825 0.067 Uiso 1 1 calc R
H1B H 0.8716 0.4766 0.8650 0.067 Uiso 1 1 calc R
C2 C 0.6171(6) 0.49112(12) 0.9163(3) 0.0462(10) Uani 1 1 d .
C3 C 0.4480(6) 0.50832(12) 0.8941(3) 0.0459(10) Uani 1 1 d .
C4 C 0.3325(6) 0.51690(13) 0.9778(3) 0.0494(10) Uani 1 1 d .
H4 H 0.2183 0.5283 0.9626 0.059 Uiso 1 1 calc R
C5 C 0.3827(7) 0.51828(15) 0.7804(3) 0.0601(12) Uani 1 1 d .
H5A H 0.4775 0.5115 0.7303 0.072 Uiso 1 1 calc R
H5B H 0.2780 0.5005 0.7627 0.072 Uiso 1 1 calc R
C6 C 0.4282(7) 0.59728(15) 0.8116(4) 0.0555(11) Uani 1 1 d .
H6 H 0.5367 0.5948 0.8501 0.067 Uiso 1 1 calc R
C7 C 0.1852(7) 0.5809(2) 0.7192(4) 0.0683(14) Uani 1 1 d .
H8 H 0.0957 0.5651 0.6831 0.082 Uiso 1 1 calc R
C8 C 0.1928(7) 0.6238(2) 0.7302(4) 0.0729(15) Uani 1 1 d .
H28 H 0.1090 0.6436 0.7027 0.087 Uiso 1 1 calc R
C9 C 0.4076(9) 0.67683(17) 0.8222(4) 0.0795(17) Uani 1 1 d .
H9A H 0.5056 0.6738 0.8746 0.095 Uiso 1 1 calc R
H9B H 0.3090 0.6920 0.8563 0.095 Uiso 1 1 calc R
C10 C 0.4724(7) 0.70351(15) 0.7292(4) 0.0595(12) Uani 1 1 d .
C11 C 0.5917(7) 0.68645(17) 0.6557(4) 0.0684(14) Uani 1 1 d .
H11 H 0.6297 0.6578 0.6627 0.082 Uiso 1 1 calc R
C12 C 0.6537(8) 0.71078(19) 0.5740(5) 0.0765(15) Uani 1 1 d .
H12 H 0.7345 0.6988 0.5259 0.092 Uiso 1 1 calc R
C13 C 0.5976(8) 0.75331(18) 0.5615(5) 0.0740(15) Uani 1 1 d .
H13 H 0.6394 0.7700 0.5051 0.089 Uiso 1 1 calc R
C14 C 0.4795(8) 0.77046(16) 0.6338(5) 0.0703(14) Uani 1 1 d .
H14 H 0.4413 0.7991 0.6261 0.084 Uiso 1 1 calc R
C15 C 0.4166(8) 0.74584(15) 0.7177(4) 0.0655(13) Uani 1 1 d .
H15 H 0.3368 0.7578 0.7663 0.079 Uiso 1 1 calc R
C16 C 0.5760(7) 0.41091(14) 0.7968(4) 0.0569(12) Uani 1 1 d .
H16 H 0.5001 0.4117 0.8554 0.068 Uiso 1 1 calc R
C17 C 0.5826(7) 0.37974(14) 0.7220(4) 0.0581(12) Uani 1 1 d .
H17 H 0.5113 0.3549 0.7191 0.070 Uiso 1 1 calc R
C18 C 0.7819(6) 0.42865(14) 0.6818(3) 0.0500(10) Uani 1 1 d .
H18 H 0.8726 0.4436 0.6465 0.060 Uiso 1 1 calc R
C19 C 0.7691(7) 0.36551(14) 0.5586(3) 0.0571(12) Uani 1 1 d .
H19A H 0.8495 0.3829 0.5156 0.068 Uiso 1 1 calc R
H19B H 0.6638 0.3582 0.5146 0.068 Uiso 1 1 calc R
C20 C 0.8653(6) 0.32425(14) 0.5920(3) 0.0483(10) Uani 1 1 d .
C21 C 0.8493(6) 0.28826(15) 0.5273(4) 0.0547(11) Uani 1 1 d .
H21 H 0.7757 0.2893 0.4660 0.066 Uiso 1 1 calc R
C22 C 0.9420(7) 0.25060(16) 0.5530(5) 0.0695(14) Uani 1 1 d .
H22 H 0.9317 0.2264 0.5088 0.083 Uiso 1 1 calc R
C23 C 1.0488(8) 0.24907(18) 0.6434(5) 0.0761(16) Uani 1 1 d .
H23 H 1.1117 0.2238 0.6604 0.091 Uiso 1 1 calc R
C24 C 1.0640(8) 0.2844(2) 0.7091(5) 0.0819(17) Uani 1 1 d .
H24 H 1.1345 0.2828 0.7715 0.098 Uiso 1 1 calc R
C25 C 0.9748(7) 0.32238(17) 0.6828(4) 0.0664(13) Uani 1 1 d .
H25 H 0.9885 0.3467 0.7263 0.080 Uiso 1 1 calc R
F1 F 0.6859(5) 0.6031(2) 0.0073(3) 0.1348(19) Uani 1 1 d .
F2 F 0.9180(6) 0.58750(15) 0.1141(3) 0.1183(15) Uani 1 1 d .
F3 F 0.9186(8) 0.57142(14) -0.0623(4) 0.1441(19) Uani 1 1 d .
F4 F 1.1025(6) 0.6189(2) -0.0009(5) 0.155(2) Uani 1 1 d .
F5 F 0.8648(6) 0.64011(14) -0.1006(3) 0.1092(13) Uani 1 1 d .
F6 F 0.8716(10) 0.65512(14) 0.0718(4) 0.165(2) Uani 1 1 d .
F7 F 0.5313(6) 0.57109(19) 0.5432(5) 0.151(2) Uani 1 1 d .
F8 F 0.7661(8) 0.5788(2) 0.6417(4) 0.171(3) Uani 1 1 d .
F9 F 0.7503(11) 0.60830(16) 0.4853(6) 0.213(4) Uani 1 1 d .
F10 F 0.9438(6) 0.55360(19) 0.5116(5) 0.148(2) Uani 1 1 d .
F11 F 0.6962(11) 0.5448(2) 0.4132(4) 0.193(3) Uani 1 1 d .
F12 F 0.7205(8) 0.51628(17) 0.5727(5) 0.167(2) Uani 1 1 d .
N1 N 0.7116(5) 0.39097(11) 0.6514(3) 0.0479(9) Uani 1 1 d .
N2 N 0.7030(5) 0.44160(11) 0.7701(3) 0.0461(8) Uani 1 1 d .
N3 N 0.3342(5) 0.56445(12) 0.7712(3) 0.0513(9) Uani 1 1 d .
N4 N 0.3456(6) 0.63363(13) 0.7891(3) 0.0575(10) Uani 1 1 d .
P1 P 0.89310(18) 0.61355(4) 0.00621(10) 0.0580(4) Uani 1 1 d .
P2 P 0.73518(19) 0.56184(5) 0.52291(11) 0.0626(4) Uani 1 1 d .

loop_
_atom_site_aniso_label
_atom_site_aniso_U_11
_atom_site_aniso_U_22
_atom_site_aniso_U_33
_atom_site_aniso_U_23
_atom_site_aniso_U_13
_atom_site_aniso_U_12
C1 0.071(3) 0.047(2) 0.051(2) -0.011(2) 0.017(2) -0.007(2)
C2 0.064(3) 0.035(2) 0.040(2) -0.0071(16) 0.0102(18) -0.0049(18)
C3 0.067(3) 0.036(2) 0.035(2) -0.0027(16) 0.0045(18) 0.0010(18)
C4 0.062(3) 0.038(2) 0.049(2) -0.0038(18) 0.0023(19) 0.0041(19)
C5 0.086(4) 0.055(3) 0.038(2) -0.0056(19) -0.006(2) -0.002(2)
C6 0.063(3) 0.055(3) 0.048(2) -0.002(2) -0.014(2) 0.004(2)
C7 0.052(3) 0.098(4) 0.054(3) 0.027(3) -0.015(2) -0.012(3)
C8 0.059(3) 0.094(4) 0.066(3) 0.029(3) -0.001(3) 0.021(3)
C9 0.132(5) 0.056(3) 0.050(3) -0.001(2) 0.007(3) 0.022(3)
C10 0.078(3) 0.049(3) 0.051(3) -0.007(2) -0.007(2) 0.009(2)
C11 0.069(3) 0.058(3) 0.078(4) -0.004(3) 0.003(3) 0.012(2)
C12 0.069(4) 0.073(4) 0.088(4) -0.010(3) 0.019(3) -0.005(3)
C13 0.079(4) 0.065(3) 0.078(4) 0.003(3) 0.004(3) -0.017(3)
C14 0.086(4) 0.044(3) 0.081(4) -0.003(2) -0.004(3) 0.001(2)
C15 0.090(4) 0.051(3) 0.056(3) -0.010(2) -0.001(3) 0.007(2)
C16 0.072(3) 0.047(2) 0.052(3) -0.003(2) 0.021(2) -0.007(2)
C17 0.074(3) 0.045(2) 0.056(3) -0.001(2) 0.011(2) -0.008(2)
C18 0.058(3) 0.048(2) 0.044(2) -0.0006(18) 0.0127(19) 0.0027(19)
C19 0.084(3) 0.050(2) 0.037(2) -0.0095(18) -0.001(2) 0.009(2)
C20 0.051(2) 0.049(2) 0.046(2) -0.0069(18) 0.0033(18) 0.0029(18)
C21 0.058(3) 0.055(3) 0.051(3) -0.009(2) 0.004(2) 0.001(2)
C22 0.073(3) 0.047(3) 0.089(4) -0.014(3) 0.020(3) 0.002(2)
C23 0.072(4) 0.063(3) 0.094(4) 0.003(3) 0.007(3) 0.022(3)
C24 0.071(4) 0.090(4) 0.084(4) -0.001(3) -0.019(3) 0.023(3)
C25 0.072(3) 0.065(3) 0.062(3) -0.013(2) -0.017(2) 0.006(2)
F1 0.068(2) 0.265(6) 0.072(2) 0.032(3) 0.0033(18) -0.033(3)
F2 0.135(3) 0.140(4) 0.080(2) 0.040(2) -0.009(2) 0.030(3)
F3 0.212(5) 0.092(3) 0.130(4) -0.034(3) 0.041(4) -0.009(3)
F4 0.067(3) 0.220(6) 0.177(5) 0.022(4) -0.004(3) -0.021(3)
F5 0.127(3) 0.121(3) 0.080(2) 0.041(2) 0.015(2) 0.018(2)
F6 0.301(7) 0.088(3) 0.107(3) -0.036(3) -0.013(4) 0.048(4)
F7 0.074(3) 0.182(5) 0.197(5) 0.030(4) -0.003(3) 0.030(3)
F8 0.163(5) 0.238(7) 0.109(4) -0.076(4) -0.034(3) 0.071(4)
F9 0.305(9) 0.073(3) 0.266(8) 0.005(4) 0.152(7) -0.028(4)
F10 0.080(3) 0.191(5) 0.173(5) -0.039(4) 0.033(3) -0.008(3)
F11 0.308(9) 0.184(6) 0.085(3) -0.058(3) -0.053(4) 0.024(5)
F12 0.203(6) 0.120(4) 0.178(5) 0.082(4) 0.054(4) 0.044(4)
N1 0.065(2) 0.0415(19) 0.0373(18) -0.0019(14) 0.0034(16) 0.0054(16)
N2 0.057(2) 0.0398(18) 0.0414(18) -0.0032(14) 0.0109(15) 0.0015(15)
N3 0.058(2) 0.058(2) 0.0382(18) 0.0059(16) -0.0036(16) 0.0004(17)
N4 0.073(3) 0.059(2) 0.0408(19) 0.0055(17) 0.0032(18) 0.0181(19)
P1 0.0565(8) 0.0595(8) 0.0579(8) 0.0020(6) -0.0040(6) 0.0000(5)
P2 0.0634(8) 0.0693(9) 0.0549(8) -0.0004(6) -0.0001(6) -0.0030(6)

loop_
_atom_type_symbol
_atom_type_description
_atom_type_scat_dispersion_real
_atom_type_scat_dispersion_imag
_atom_type_scat_source
C C 0.0033 0.0016 'International Tables Vol C Tables 4.2.6.8 and 6.1.1.4'
H H 0.0000 0.0000 'International Tables Vol C Tables 4.2.6.8 and 6.1.1.4'
N N 0.0061 0.0033 'International Tables Vol C Tables 4.2.6.8 and 6.1.1.4'
F F 0.0171 0.0103 'International Tables Vol C Tables 4.2.6.8 and 6.1.1.4'
P P 0.1023 0.0942 'International Tables Vol C Tables 4.2.6.8 and 6.1.1.4'

loop_
_geom_angle_atom_site_label_1
_geom_angle_atom_site_label_2
_geom_angle_atom_site_label_3
_geom_angle
_geom_angle_site_symmetry_1
_geom_angle_site_symmetry_3
N2 C1 C2 111.7(3) . .
N2 C1 H1A 109.3 . .
C2 C1 H1A 109.3 . .
N2 C1 H1B 109.3 . .
C2 C1 H1B 109.3 . .
H1A C1 H1B 107.9 . .
C3 C2 C4 119.0(4) . 3_667
C3 C2 C1 123.5(4) . .
C4 C2 C1 117.4(4) 3_667 .
C2 C3 C4 119.3(4) . .
C2 C3 C5 122.3(4) . .
C4 C3 C5 118.3(4) . .
C3 C4 C2 121.7(4) . 3_667
C3 C4 H4 119.2 . .
C2 C4 H4 119.2 3_667 .
N3 C5 C3 109.9(3) . .
N3 C5 H5A 109.7 . .
C3 C5 H5A 109.7 . .
N3 C5 H5B 109.7 . .
C3 C5 H5B 109.7 . .
H5A C5 H5B 108.2 . .
N4 C6 N3 109.6(4) . .
N4 C6 H6 125.2 . .
N3 C6 H6 125.2 . .
C8 C7 N3 106.7(5) . .
C8 C7 H8 126.6 . .
N3 C7 H8 126.6 . .
C7 C8 N4 107.9(4) . .
C7 C8 H28 126.0 . .
N4 C8 H28 126.0 . .
N4 C9 C10 112.5(4) . .
N4 C9 H9A 109.1 . .
C10 C9 H9A 109.1 . .
N4 C9 H9B 109.1 . .
C10 C9 H9B 109.1 . .
H9A C9 H9B 107.8 . .
C15 C10 C11 118.9(5) . .
C15 C10 C9 120.0(5) . .
C11 C10 C9 121.1(4) . .
C12 C11 C10 121.1(5) . .
C12 C11 H11 119.5 . .
C10 C11 H11 119.5 . .
C11 C12 C13 120.4(5) . .
C11 C12 H12 119.8 . .
C13 C12 H12 119.8 . .
C14 C13 C12 119.0(5) . .
C14 C13 H13 120.5 . .
C12 C13 H13 120.5 . .
C13 C14 C15 120.9(5) . .
C13 C14 H14 119.6 . .
C15 C14 H14 119.6 . .
C10 C15 C14 119.8(5) . .
C10 C15 H15 120.1 . .
C14 C15 H15 120.1 . .
C17 C16 N2 106.9(4) . .
C17 C16 H16 126.6 . .
N2 C16 H16 126.6 . .
C16 C17 N1 107.7(4) . .
C16 C17 H17 126.1 . .
N1 C17 H17 126.1 . .
N2 C18 N1 109.2(4) . .
N2 C18 H18 125.4 . .
N1 C18 H18 125.4 . .
N1 C19 C20 112.0(3) . .
N1 C19 H19A 109.2 . .
C20 C19 H19A 109.2 . .
N1 C19 H19B 109.2 . .
C20 C19 H19B 109.2 . .
H19A C19 H19B 107.9 . .
C21 C20 C25 119.4(4) . .
C21 C20 C19 118.8(4) . .
C25 C20 C19 121.7(4) . .
C20 C21 C22 120.3(5) . .
C20 C21 H21 119.9 . .
C22 C21 H21 119.9 . .
C23 C22 C21 119.8(5) . .
C23 C22 H22 120.1 . .
C21 C22 H22 120.1 . .
C22 C23 C24 120.5(5) . .
C22 C23 H23 119.7 . .
C24 C23 H23 119.7 . .
C23 C24 C25 120.0(5) . .
C23 C24 H24 120.0 . .
C25 C24 H24 120.0 . .
C24 C25 C20 120.0(5) . .
C24 C25 H25 120.0 . .
C20 C25 H25 120.0 . .
C18 N1 C17 108.3(3) . .
C18 N1 C19 125.3(4) . .
C17 N1 C19 126.4(4) . .
C18 N2 C16 107.9(4) . .
C18 N2 C1 124.7(4) . .
C16 N2 C1 127.2(3) . .
C6 N3 C7 108.1(4) . .
C6 N3 C5 125.8(4) . .
C7 N3 C5 126.1(4) . .
C6 N4 C8 107.6(4) . .
C6 N4 C9 125.4(4) . .
C8 N4 C9 127.0(4) . .
F6 P1 F4 93.2(4) . .
F6 P1 F1 93.3(4) . .
F4 P1 F1 173.5(3) . .
F6 P1 F3 178.8(3) . .
F4 P1 F3 85.8(3) . .
F1 P1 F3 87.8(3) . .
F6 P1 F5 90.2(3) . .
F4 P1 F5 90.8(3) . .
F1 P1 F5 90.0(2) . .
F3 P1 F5 89.1(3) . .
F6 P1 F2 88.9(3) . .
F4 P1 F2 90.1(3) . .
F1 P1 F2 89.2(2) . .
F3 P1 F2 91.7(3) . .
F5 P1 F2 178.8(2) . .
F11 P2 F9 93.6(4) . .
F11 P2 F12 92.1(4) . .
F9 P2 F12 174.3(4) . .
F11 P2 F7 92.4(4) . .
F9 P2 F7 87.4(4) . .
F12 P2 F7 91.5(3) . .
F11 P2 F10 91.9(4) . .
F9 P2 F10 92.7(4) . .
F12 P2 F10 88.0(3) . .
F7 P2 F10 175.6(3) . .
F11 P2 F8 176.8(4) . .
F9 P2 F8 88.1(4) . .
F12 P2 F8 86.2(4) . .
F7 P2 F8 84.9(3) . .
F10 P2 F8 90.7(3) . .

loop_
_geom_bond_atom_site_label_1
_geom_bond_atom_site_label_2
_geom_bond_distance
_geom_bond_site_symmetry_2
C1 N2 1.474(5) .
C1 C2 1.509(6) .
C1 H1A 0.9700 .
C1 H1B 0.9700 .
C2 C3 1.380(6) .
C2 C4 1.388(6) 3_667
C3 C4 1.386(6) .
C3 C5 1.520(6) .
C4 C2 1.388(6) 3_667
C4 H4 0.9300 .
C5 N3 1.471(6) .
C5 H5A 0.9700 .
C5 H5B 0.9700 .
C6 N4 1.303(6) .
C6 N3 1.321(6) .
C6 H6 0.9300 .
C7 C8 1.331(8) .
C7 N3 1.363(6) .
C7 H8 0.9300 .
C8 N4 1.369(7) .
C8 H28 0.9300 .
C9 N4 1.465(7) .
C9 C10 1.506(7) .
C9 H9A 0.9700 .
C9 H9B 0.9700 .
C10 C15 1.375(6) .
C10 C11 1.387(7) .
C11 C12 1.352(8) .
C11 H11 0.9300 .
C12 C13 1.382(8) .
C12 H12 0.9300 .
C13 C14 1.372(8) .
C13 H13 0.9300 .
C14 C15 1.380(7) .
C14 H14 0.9300 .
C15 H15 0.9300 .
C16 C17 1.340(6) .
C16 N2 1.377(5) .
C16 H16 0.9300 .
C17 N1 1.355(6) .
C17 H17 0.9300 .
C18 N2 1.317(5) .
C18 N1 1.325(5) .
C18 H18 0.9300 .
C19 N1 1.467(5) .
C19 C20 1.511(6) .
C19 H19A 0.9700 .
C19 H19B 0.9700 .
C20 C21 1.376(6) .
C20 C25 1.381(6) .
C21 C22 1.382(7) .
C21 H21 0.9300 .
C22 C23 1.364(8) .
C22 H22 0.9300 .
C23 C24 1.367(8) .
C23 H23 0.9300 .
C24 C25 1.379(7) .
C24 H24 0.9300 .
C25 H25 0.9300 .
F1 P1 1.563(4) .
F2 P1 1.575(4) .
F3 P1 1.568(4) .
F4 P1 1.559(4) .
F5 P1 1.574(4) .
F6 P1 1.530(4) .
F7 P2 1.557(5) .
F8 P2 1.584(5) .
F9 P2 1.512(5) .
F10 P2 1.570(4) .
F11 P2 1.488(4) .
F12 P2 1.540(5) .
